data_1576480
loop_
_publ_author_name
'Yamamoto, Daiki'
'Yamasaki, Shun'
'Hashimoto, Takuya'

_publ_section_title
;
 Se-catalyzed enantioselective lactamization enabled by a
 <i>N</i>-fluorosulfonyl group: total synthesis of diaporisoindole A.
;
_journal_issue 6
_journal_name_full 'Chemical science'
_journal_page_first 3313
_journal_page_last 3319
_journal_paper_doi 10.1039/d5sc08502k
_journal_volume 17
_journal_year 2026
_chemical_absolute_configuration ad
_chemical_formula_moiety 'C11 H10 F N O3 S'
_chemical_formula_sum 'C11 H10 F N O3 S'
_chemical_formula_weight 255.26
_space_group_crystal_system orthorhombic
_space_group_IT_number 19
_space_group_name_Hall 'P 2ac 2ab'
_space_group_name_H-M_alt 'P 21 21 21'
_atom_sites_solution_hydrogens geom
_atom_sites_solution_primary dual
_audit_creation_date 2025-08-25
_audit_creation_method
;
Olex2 1.5
(compiled 2025.07.13 svn.rb7424aed for OlexSys, GUI svn.r7314)
;
_audit_update_record
;
2025-08-25 deposited with the CCDC.	2025-12-15 downloaded from the CCDC.
;
_cell_angle_alpha 90
_cell_angle_beta 90
_cell_angle_gamma 90
_cell_formula_units_Z 4
_cell_length_a 5.8549(6)
_cell_length_b 10.5165(9)
_cell_length_c 18.8417(17)
_cell_measurement_reflns_used 4143
_cell_measurement_temperature 293(2)
_cell_measurement_theta_max 30.2620
_cell_measurement_theta_min 2.1960
_cell_volume 1160.14(19)
_computing_cell_refinement 'CrysAlisPro 1.171.40.73a (Rigaku OD, 2020)'
_computing_data_collection 'CrysAlisPro 1.171.40.73a (Rigaku OD, 2020)'
_computing_data_reduction 'CrysAlisPro 1.171.40.73a (Rigaku OD, 2020)'
_computing_molecular_graphics 'Olex2 1.5 (Dolomanov et al., 2009)'
_computing_publication_material 'Olex2 1.5 (Dolomanov et al., 2009)'
_computing_structure_refinement 'SHELXL 2019/3 (Sheldrick, 2015)'
_computing_structure_solution 'SHELXT  (Sheldrick, 2015)'
_diffrn_ambient_temperature 293(2)
_diffrn_detector 'Hybrid Pixel Array Detector'
_diffrn_detector_area_resol_mean 10.0000
_diffrn_detector_type HyPix
_diffrn_measured_fraction_theta_full 1.000
_diffrn_measured_fraction_theta_max 0.843
_diffrn_measurement_details
;
List of Runs (angles in degrees, time in seconds):

  # Type    Start    End  Width  t~exp~   \w     \q     \k     \f   Frames
#--------------------------------------------------------------------------
  1  \w    -67.00 -14.00   0.50   43.80    --    4.71 -19.00 120.00  106
  2  \w    -35.00  -9.00   0.50   43.80    --    4.71 -92.00 152.00   52
  3  \w    -12.00  20.00   0.50   43.80    --   -5.49 -99.00   0.00   64
  4  \w    -19.00   6.00   0.50   43.80    --   -5.49 -99.00-106.00   50
  5  \w    -28.00  17.00   0.50   43.80    --   -5.49  77.00  60.00   90
;
_diffrn_measurement_device 'four-circle diffractometer'
_diffrn_measurement_device_type 'XtaLAB Synergy, Dualflex, HyPix'
_diffrn_measurement_method '\w scans'
_diffrn_orient_matrix_type 'CrysAlisPro convention (1999,Acta A55,543-557)'
_diffrn_orient_matrix_UB_11 0.0194103000
_diffrn_orient_matrix_UB_12 -0.0543322000
_diffrn_orient_matrix_UB_13 -0.0214695000
_diffrn_orient_matrix_UB_21 0.0579211000
_diffrn_orient_matrix_UB_22 -0.0299198000
_diffrn_orient_matrix_UB_23 0.0285282000
_diffrn_orient_matrix_UB_31 -0.1047759000
_diffrn_orient_matrix_UB_32 -0.0265657000
_diffrn_orient_matrix_UB_33 0.0117429000
_diffrn_radiation_monochromator mirror
_diffrn_radiation_probe x-ray
_diffrn_radiation_type 'Mo K\a'
_diffrn_radiation_wavelength 0.71073
_diffrn_reflns_av_R_equivalents 0.0415
_diffrn_reflns_av_unetI/netI 0.0399
_diffrn_reflns_Laue_measured_fraction_full 1.000
_diffrn_reflns_Laue_measured_fraction_max 0.843
_diffrn_reflns_limit_h_max 8
_diffrn_reflns_limit_h_min -6
_diffrn_reflns_limit_k_max 14
_diffrn_reflns_limit_k_min -14
_diffrn_reflns_limit_l_max 26
_diffrn_reflns_limit_l_min -18
_diffrn_reflns_number 6994
_diffrn_reflns_point_group_measured_fraction_full 0.970
_diffrn_reflns_point_group_measured_fraction_max 0.759
_diffrn_reflns_theta_full 25.242
_diffrn_reflns_theta_max 30.456
_diffrn_reflns_theta_min 2.162
_diffrn_source 'micro-focus sealed X-ray tube'
_diffrn_source_type 'PhotonJet (Mo) X-ray Source'
_exptl_absorpt_coefficient_mu 0.287
_exptl_absorpt_correction_T_max 1.00000
_exptl_absorpt_correction_T_min 0.68641
_exptl_absorpt_correction_type multi-scan
_exptl_absorpt_process_details
;
CrysAlisPro 1.171.40.73a (Rigaku Oxford Diffraction, 2020)
Empirical absorption correction using spherical harmonics,
 implemented in SCALE3 ABSPACK scaling algorithm.
;
_exptl_crystal_colour colourless
_exptl_crystal_colour_primary colourless
_exptl_crystal_density_diffrn 1.461
_exptl_crystal_description block
_exptl_crystal_F_000 528
_exptl_crystal_size_max 0.5
_exptl_crystal_size_mid 0.1
_exptl_crystal_size_min 0.1
_refine_diff_density_max 0.196
_refine_diff_density_min -0.309
_refine_diff_density_rms 0.043
_refine_ls_abs_structure_details
;
 Flack x determined using 738 quotients [(I+)-(I-)]/[(I+)+(I-)]
 (Parsons, Flack and Wagner, Acta Cryst. B69 (2013) 249-259).
;
_refine_ls_abs_structure_Flack 0.00(6)
_refine_ls_extinction_method none
_refine_ls_goodness_of_fit_ref 1.103
_refine_ls_hydrogen_treatment constr
_refine_ls_matrix_type full
_refine_ls_number_parameters 154
_refine_ls_number_reflns 2672
_refine_ls_number_restraints 0
_refine_ls_restrained_S_all 1.103
_refine_ls_R_factor_all 0.0521
_refine_ls_R_factor_gt 0.0440
_refine_ls_shift/su_max 0.000
_refine_ls_shift/su_mean 0.000
_refine_ls_structure_factor_coef Fsqd
_refine_ls_weighting_details 'w=1/[\s^2^(Fo^2^)+(0.0611P)^2^+0.1496P] where P=(Fo^2^+2Fc^2^)/3'
_refine_ls_weighting_scheme calc
_refine_ls_wR_factor_gt 0.1204
_refine_ls_wR_factor_ref 0.1248
_reflns_Friedel_coverage 0.551
_reflns_Friedel_fraction_full 0.926
_reflns_Friedel_fraction_max 0.643
_reflns_number_gt 2259
_reflns_number_total 2672
_reflns_threshold_expression 'I > 2\s(I)'
_cod_data_source_file d5sc08502k2.cif
_cod_data_source_block exp_44
_cod_database_code 1576480
_shelx_shelxl_version_number 2019/3
_chemical_oxdiff_formula ' C11H10FNO3S'
_shelx_space_group_comment
;
The symmetry employed for this shelxl refinement is uniquely defined
by the following loop, which should always be used as a source of
symmetry information in preference to the above space-group names.
They are only intended as comments.
;
_reflns_odcompleteness_completeness 99.93
_reflns_odcompleteness_iscentric 1
_reflns_odcompleteness_theta 26.32
_olex2_refinement_description
;
1. Fixed Uiso
 At 1.2 times of:
  All C(H) groups, All C(H,H) groups
2.a Ternary CH refined with riding coordinates:
 C8(H8)
2.b Secondary CH2 refined with riding coordinates:
 C7(H7A,H7B)
2.c Aromatic/amide H refined with riding coordinates:
 C2(H2), C5(H5), C3(H3), C6(H6), C4(H4), C9(H9), C10(H10)
;
_olex2_submission_special_instructions 'No special instructions were received'
_oxdiff_exptl_absorpt_empirical_details
;
Empirical correction (ABSPACK) includes:
- Absorption correction using spherical harmonics
- Frame scaling
;
_oxdiff_exptl_absorpt_empirical_full_max 1.945
_oxdiff_exptl_absorpt_empirical_full_min 0.124

loop_
_space_group_symop_operation_xyz
'x, y, z'
'-x+1/2, -y, z+1/2'
'-x, y+1/2, -z+1/2'
'x+1/2, -y+1/2, -z'

loop_
_atom_site_label
_atom_site_type_symbol
_atom_site_fract_x
_atom_site_fract_y
_atom_site_fract_z
_atom_site_U_iso_or_equiv
_atom_site_adp_type
_atom_site_occupancy
_atom_site_site_symmetry_order
_atom_site_calc_flag
_atom_site_refinement_flags_posn
_atom_site_refinement_flags_adp
_atom_site_refinement_flags_occupancy
_atom_site_disorder_assembly
_atom_site_disorder_group
S13 S 0.62794(15) 0.80590(8) 0.61841(5) 0.0646(3) Uani 1 1 d . . . . .
O17 O 0.2910(5) 0.9291(2) 0.71827(12) 0.0677(7) Uani 1 1 d . . . . .
N12 N 0.4264(4) 0.7448(2) 0.66459(13) 0.0496(6) Uani 1 1 d . . . . .
C1 C 0.2390(5) 0.4150(3) 0.59632(13) 0.0442(6) Uani 1 1 d . . . . .
C2 C 0.3942(5) 0.3260(3) 0.62179(15) 0.0496(6) Uani 1 1 d . . . . .
H2 H 0.534098 0.353492 0.639474 0.060 Uiso 1 1 calc R U . . .
O14 O 0.7554(5) 0.7081(3) 0.5877(2) 0.1049(11) Uani 1 1 d . . . . .
F15 F 0.4925(5) 0.8681(3) 0.55915(14) 0.1160(10) Uani 1 1 d . . . . .
C8 C 0.3693(6) 0.6070(2) 0.66616(14) 0.0499(6) Uani 1 1 d . . . . .
H8 H 0.499605 0.558360 0.684333 0.060 Uiso 1 1 calc R U . . .
C11 C 0.2819(6) 0.8163(3) 0.71063(13) 0.0522(7) Uani 1 1 d . . . . .
O16 O 0.7341(6) 0.9052(3) 0.6539(2) 0.1137(13) Uani 1 1 d . . . . .
C5 C -0.0152(6) 0.2423(3) 0.56819(16) 0.0568(8) Uani 1 1 d . . . . .
H5 H -0.153015 0.214036 0.549377 0.068 Uiso 1 1 calc R U . . .
C3 C 0.3445(6) 0.1969(3) 0.62134(16) 0.0547(7) Uani 1 1 d . . . . .
H3 H 0.449011 0.138727 0.639438 0.066 Uiso 1 1 calc R U . . .
C6 C 0.0324(5) 0.3716(3) 0.56999(14) 0.0512(7) Uani 1 1 d . . . . .
H6 H -0.075249 0.429518 0.553422 0.061 Uiso 1 1 calc R U . . .
C4 C 0.1398(6) 0.1556(3) 0.59398(15) 0.0566(7) Uani 1 1 d . . . . .
H4 H 0.106190 0.069168 0.592932 0.068 Uiso 1 1 calc R U . . .
C7 C 0.2969(6) 0.5549(3) 0.59397(14) 0.0495(7) Uani 1 1 d . . . . .
H7A H 0.164771 0.601848 0.577346 0.059 Uiso 1 1 calc R U . . .
H7B H 0.419729 0.568217 0.560217 0.059 Uiso 1 1 calc R U . . .
C9 C 0.1827(7) 0.6074(3) 0.71915(14) 0.0657(10) Uani 1 1 d . . . . .
H9 H 0.107514 0.534253 0.734065 0.079 Uiso 1 1 calc R U . . .
C10 C 0.1343(8) 0.7214(3) 0.74291(16) 0.0667(9) Uani 1 1 d . . . . .
H10 H 0.020814 0.739136 0.775989 0.080 Uiso 1 1 calc R U . . .

loop_
_atom_site_aniso_label
_atom_site_aniso_U_11
_atom_site_aniso_U_22
_atom_site_aniso_U_33
_atom_site_aniso_U_23
_atom_site_aniso_U_13
_atom_site_aniso_U_12
S13 0.0541(4) 0.0542(4) 0.0854(6) -0.0030(4) 0.0093(4) -0.0074(4)
O17 0.0920(18) 0.0431(11) 0.0680(13) -0.0072(10) -0.0010(13) 0.0036(12)
N12 0.0566(14) 0.0359(11) 0.0562(13) 0.0006(10) 0.0007(11) -0.0024(10)
C1 0.0509(15) 0.0414(13) 0.0403(11) -0.0050(10) 0.0016(11) 0.0038(12)
C2 0.0462(14) 0.0443(13) 0.0583(15) -0.0041(11) -0.0032(13) 0.0017(12)
O14 0.0688(16) 0.0870(19) 0.159(3) -0.0230(19) 0.042(2) -0.0062(17)
F15 0.123(2) 0.143(3) 0.0820(15) 0.0510(16) 0.0191(17) 0.010(2)
C8 0.0676(17) 0.0326(12) 0.0496(13) 0.0032(10) -0.0102(14) -0.0001(14)
C11 0.0702(18) 0.0459(14) 0.0406(12) -0.0018(11) -0.0038(13) 0.0032(15)
O16 0.093(2) 0.093(2) 0.155(3) -0.035(2) 0.017(2) -0.0470(19)
C5 0.0496(15) 0.0637(19) 0.0570(16) -0.0139(14) -0.0016(14) -0.0110(15)
C3 0.0586(16) 0.0414(13) 0.0640(16) -0.0010(12) 0.0032(14) 0.0073(14)
C6 0.0481(14) 0.0563(17) 0.0492(14) -0.0065(12) -0.0052(12) 0.0034(14)
C4 0.0692(18) 0.0453(14) 0.0555(15) -0.0082(12) 0.0099(15) -0.0084(15)
C7 0.0613(17) 0.0421(13) 0.0452(13) 0.0015(10) -0.0031(13) 0.0024(13)
C9 0.100(3) 0.0527(16) 0.0438(13) 0.0100(12) 0.0019(16) -0.0177(18)
C10 0.095(3) 0.0629(18) 0.0425(13) -0.0012(12) 0.0150(17) -0.010(2)

loop_
_atom_type_symbol
_atom_type_description
_atom_type_scat_dispersion_real
_atom_type_scat_dispersion_imag
_atom_type_scat_source
C C 0.0033 0.0016 'International Tables Vol C Tables 4.2.6.8 and 6.1.1.4'
H H 0.0000 0.0000 'International Tables Vol C Tables 4.2.6.8 and 6.1.1.4'
F F 0.0171 0.0103 'International Tables Vol C Tables 4.2.6.8 and 6.1.1.4'
N N 0.0061 0.0033 'International Tables Vol C Tables 4.2.6.8 and 6.1.1.4'
O O 0.0106 0.0060 'International Tables Vol C Tables 4.2.6.8 and 6.1.1.4'
S S 0.1246 0.1234 'International Tables Vol C Tables 4.2.6.8 and 6.1.1.4'

loop_
_geom_angle_atom_site_label_1
_geom_angle_atom_site_label_2
_geom_angle_atom_site_label_3
_geom_angle
_geom_angle_site_symmetry_1
_geom_angle_site_symmetry_3
_geom_angle_publ_flag
O14 S13 N12 108.86(17) . . ?
O14 S13 F15 107.0(2) . . ?
F15 S13 N12 100.82(15) . . ?
O16 S13 N12 111.76(18) . . ?
O16 S13 O14 121.0(2) . . ?
O16 S13 F15 105.3(2) . . ?
C8 N12 S13 124.6(2) . . ?
C11 N12 S13 123.77(19) . . ?
C11 N12 C8 111.6(2) . . ?
C2 C1 C7 121.3(3) . . ?
C6 C1 C2 118.3(3) . . ?
C6 C1 C7 120.4(3) . . ?
C1 C2 H2 119.4 . . ?
C3 C2 C1 121.3(3) . . ?
C3 C2 H2 119.4 . . ?
N12 C8 H8 109.9 . . ?
N12 C8 C7 113.2(2) . . ?
C7 C8 H8 109.9 . . ?
C9 C8 N12 100.1(2) . . ?
C9 C8 H8 109.9 . . ?
C9 C8 C7 113.4(3) . . ?
O17 C11 N12 124.7(3) . . ?
O17 C11 C10 131.1(3) . . ?
N12 C11 C10 104.2(2) . . ?
C6 C5 H5 119.7 . . ?
C4 C5 H5 119.7 . . ?
C4 C5 C6 120.6(3) . . ?
C2 C3 H3 120.2 . . ?
C4 C3 C2 119.6(3) . . ?
C4 C3 H3 120.2 . . ?
C1 C6 C5 120.4(3) . . ?
C1 C6 H6 119.8 . . ?
C5 C6 H6 119.8 . . ?
C5 C4 C3 119.9(3) . . ?
C5 C4 H4 120.1 . . ?
C3 C4 H4 120.1 . . ?
C1 C7 C8 112.7(2) . . ?
C1 C7 H7A 109.1 . . ?
C1 C7 H7B 109.1 . . ?
C8 C7 H7A 109.1 . . ?
C8 C7 H7B 109.1 . . ?
H7A C7 H7B 107.8 . . ?
C8 C9 H9 123.4 . . ?
C10 C9 C8 113.1(3) . . ?
C10 C9 H9 123.4 . . ?
C11 C10 H10 124.6 . . ?
C9 C10 C11 110.9(3) . . ?
C9 C10 H10 124.6 . . ?

loop_
_geom_bond_atom_site_label_1
_geom_bond_atom_site_label_2
_geom_bond_distance
_geom_bond_site_symmetry_2
_geom_bond_publ_flag
S13 N12 1.601(3) . ?
S13 O14 1.396(3) . ?
S13 F15 1.518(3) . ?
S13 O16 1.387(3) . ?
O17 C11 1.196(4) . ?
N12 C8 1.487(3) . ?
N12 C11 1.426(4) . ?
C1 C2 1.390(4) . ?
C1 C6 1.385(4) . ?
C1 C7 1.511(4) . ?
C2 H2 0.9300 . ?
C2 C3 1.389(4) . ?
C8 H8 0.9800 . ?
C8 C7 1.526(4) . ?
C8 C9 1.480(5) . ?
C11 C10 1.454(5) . ?
C5 H5 0.9300 . ?
C5 C6 1.389(5) . ?
C5 C4 1.375(5) . ?
C3 H3 0.9300 . ?
C3 C4 1.375(5) . ?
C6 H6 0.9300 . ?
C4 H4 0.9300 . ?
C7 H7A 0.9700 . ?
C7 H7B 0.9700 . ?
C9 H9 0.9300 . ?
C9 C10 1.311(4) . ?
C10 H10 0.9300 . ?

loop_
_geom_torsion_atom_site_label_1
_geom_torsion_atom_site_label_2
_geom_torsion_atom_site_label_3
_geom_torsion_atom_site_label_4
_geom_torsion
_geom_torsion_site_symmetry_1
_geom_torsion_site_symmetry_2
_geom_torsion_site_symmetry_3
_geom_torsion_site_symmetry_4
_geom_torsion_publ_flag
S13 N12 C8 C7 -61.6(4) . . . . ?
S13 N12 C8 C9 177.3(2) . . . . ?
S13 N12 C11 O17 2.1(5) . . . . ?
S13 N12 C11 C10 -177.6(2) . . . . ?
O17 C11 C10 C9 180.0(4) . . . . ?
N12 C8 C7 C1 -179.9(3) . . . . ?
N12 C8 C9 C10 1.4(4) . . . . ?
N12 C11 C10 C9 -0.3(4) . . . . ?
C1 C2 C3 C4 1.3(4) . . . . ?
C2 C1 C6 C5 -1.1(4) . . . . ?
C2 C1 C7 C8 -55.4(4) . . . . ?
C2 C3 C4 C5 -0.9(4) . . . . ?
O14 S13 N12 C8 -7.2(3) . . . . ?
O14 S13 N12 C11 171.5(3) . . . . ?
F15 S13 N12 C8 105.1(3) . . . . ?
F15 S13 N12 C11 -76.2(3) . . . . ?
C8 N12 C11 O17 -179.0(3) . . . . ?
C8 N12 C11 C10 1.2(3) . . . . ?
C8 C9 C10 C11 -0.7(5) . . . . ?
C11 N12 C8 C7 119.5(3) . . . . ?
C11 N12 C8 C9 -1.5(3) . . . . ?
O16 S13 N12 C8 -143.4(3) . . . . ?
O16 S13 N12 C11 35.2(3) . . . . ?
C6 C1 C2 C3 -0.3(4) . . . . ?
C6 C1 C7 C8 127.5(3) . . . . ?
C6 C5 C4 C3 -0.5(5) . . . . ?
C4 C5 C6 C1 1.5(5) . . . . ?
C7 C1 C2 C3 -177.4(3) . . . . ?
C7 C1 C6 C5 176.1(3) . . . . ?
C7 C8 C9 C10 -119.6(3) . . . . ?
C9 C8 C7 C1 -66.6(3) . . . . ?
